data_7007765
loop_
_publ_author_name
'Franken, Andreas'
'Jel\'inek, Tom\'as'
'Taylor, Richard G.'
'Ormsby, Daniel L.'
'Kilner, Colin A.'
'Clegg, William'
'Kennedy, John D.'

_publ_section_title
;
 Polyhedral monocarbaborane chemistry. Some C-phenylated seven, eight,
 nine, ten, eleven and twelve-vertex species.
;
_journal_issue 48
_journal_name_full 'Dalton transactions (Cambridge, England : 2003)'
_journal_page_first 5753
_journal_page_last 5769
_journal_paper_doi 10.1039/b609908d
_journal_year 2006
_chemical_formula_moiety 'C7 H16 B11, C8 H20 N'
_chemical_formula_sum 'C15 H36 B11 N'
_chemical_formula_weight 349.36
_chemical_name_systematic
;
?
;
_space_group_IT_number 61
_symmetry_cell_setting orthorhombic
_symmetry_space_group_name_Hall '-P 2ac 2ab'
_symmetry_space_group_name_H-M 'P b c a'
_atom_sites_solution_hydrogens geom
_atom_sites_solution_primary direct
_atom_sites_solution_secondary difmap
_audit_creation_method SHELXL-97
_cell_angle_alpha 90.00
_cell_angle_beta 90.00
_cell_angle_gamma 90.00
_cell_formula_units_Z 8
_cell_length_a 10.2352(2)
_cell_length_b 16.9027(5)
_cell_length_c 25.6191(9)
_cell_measurement_reflns_used 15879
_cell_measurement_temperature 150(2)
_cell_measurement_theta_max 27.48
_cell_measurement_theta_min 1.00
_cell_volume 4432.2(2)
_computing_cell_refinement 'DENZO-SMN (Otwinowski & Minor, 1996)'
_computing_data_collection 'COLLECT (Nonius, 2000)'
_computing_data_reduction
;
DENZO-SMN and COLLECT (Otwinowski & Minor, 1996)
;
_computing_molecular_graphics 'ORTEP-III (Farrugia, 2001)'
_computing_publication_material
;
local program
;
_computing_structure_refinement 'SHELXL-97 (Sheldrick, 1997)'
_computing_structure_solution 'SHELXS-97 (Sheldrick, 1997)'
_diffrn_ambient_temperature 150(2)
_diffrn_detector_area_resol_mean 9
_diffrn_measured_fraction_theta_full 0.997
_diffrn_measured_fraction_theta_max 0.997
_diffrn_measurement_device_type
;
Nonius KappaCCD area-detector diffractometer
;
_diffrn_measurement_method
;
phi and omega scans to fill the asymmetric unit
;
_diffrn_radiation_detector 'CCD plate'
_diffrn_radiation_monochromator graphite
_diffrn_radiation_probe x-ray
_diffrn_radiation_source 'fine-focus sealed tube'
_diffrn_radiation_type MoK\a
_diffrn_radiation_wavelength 0.71073
_diffrn_reflns_av_R_equivalents 0.0999
_diffrn_reflns_av_sigmaI/netI 0.0775
_diffrn_reflns_limit_h_max 12
_diffrn_reflns_limit_h_min -12
_diffrn_reflns_limit_k_max 20
_diffrn_reflns_limit_k_min -18
_diffrn_reflns_limit_l_max 31
_diffrn_reflns_limit_l_min -31
_diffrn_reflns_number 20245
_diffrn_reflns_theta_full 26.00
_diffrn_reflns_theta_max 26.00
_diffrn_reflns_theta_min 2.82
_diffrn_standards_decay_% 0
_diffrn_standards_interval_count 0
_diffrn_standards_interval_time 0
_diffrn_standards_number 0
_exptl_absorpt_coefficient_mu 0.052
_exptl_absorpt_correction_T_max 0.998
_exptl_absorpt_correction_T_min 0.768
_exptl_absorpt_correction_type multi-scan
_exptl_absorpt_process_details
;
Using multiple and symmetry-related data
measurements via the program SORTAV. See
R.H. Blessing, Acta Cryst (1995), A51, 33-38.
;
_exptl_crystal_colour colourless
_exptl_crystal_density_diffrn 1.047
_exptl_crystal_density_method 'not measured'
_exptl_crystal_description prism
_exptl_crystal_F_000 1504
_exptl_crystal_size_max 0.26
_exptl_crystal_size_mid 0.05
_exptl_crystal_size_min 0.04
_refine_diff_density_max 0.226
_refine_diff_density_min -0.211
_refine_diff_density_rms 0.058
_refine_ls_extinction_coef 0.0022(6)
_refine_ls_extinction_expression Fc^*^=kFc[1+0.001xFc^2^\l^3^/sin(2\q)]^-1/4^
_refine_ls_extinction_method SHELXL
_refine_ls_goodness_of_fit_ref 1.044
_refine_ls_hydrogen_treatment constr
_refine_ls_matrix_type full
_refine_ls_number_parameters 245
_refine_ls_number_reflns 4353
_refine_ls_number_restraints 0
_refine_ls_restrained_S_all 1.044
_refine_ls_R_factor_all 0.1233
_refine_ls_R_factor_gt 0.0615
_refine_ls_shift/su_max 0.000
_refine_ls_shift/su_mean 0.000
_refine_ls_structure_factor_coef Fsqd
_refine_ls_weighting_details 'calc w=1/[\s^2^(Fo^2^)+(0.0469P)^2^+2.8338P] where P=(Fo^2^+2Fc^2^)/3'
_refine_ls_weighting_scheme calc
_refine_ls_wR_factor_gt 0.1317
_refine_ls_wR_factor_ref 0.1646
_reflns_number_gt 2533
_reflns_number_total 4353
_reflns_threshold_expression >2sigma(I)
_cod_data_source_file b609908d.txt
_cod_data_source_block af08
_cod_database_code 7007765

loop_
_symmetry_equiv_pos_as_xyz
'x, y, z'
'-x+1/2, y+1/2, z'
'x, -y+1/2, z+1/2'
'-x+1/2, -y, z+1/2'
'-x, -y, -z'
'x-1/2, -y-1/2, -z'
'-x, y-1/2, -z-1/2'
'x-1/2, y, -z-1/2'

loop_
_atom_site_label
_atom_site_type_symbol
_atom_site_fract_x
_atom_site_fract_y
_atom_site_fract_z
_atom_site_U_iso_or_equiv
_atom_site_adp_type
_atom_site_occupancy
_atom_site_symmetry_multiplicity
_atom_site_calc_flag
_atom_site_refinement_flags
_atom_site_disorder_assembly
_atom_site_disorder_group
N1 N 0.74698(18) 0.06614(11) 0.37333(7) 0.0282(4) Uani 1 1 d . . .
C27 C 0.6755(2) 0.00508(14) 0.34078(10) 0.0332(6) Uani 1 1 d . . .
H27A H 0.7408 -0.0246 0.3201 0.040 Uiso 1 1 calc R . .
H27B H 0.6329 -0.0330 0.3647 0.040 Uiso 1 1 calc R . .
C21 C 0.8089(2) 0.12972(14) 0.33896(10) 0.0340(6) Uani 1 1 d . . .
H21A H 0.7383 0.1593 0.3212 0.041 Uiso 1 1 calc R . .
H21B H 0.8561 0.1675 0.3617 0.041 Uiso 1 1 calc R . .
C26 C 0.5863(3) 0.05818(18) 0.44993(12) 0.0561(8) Uani 1 1 d . . .
H26A H 0.5283 0.0910 0.4713 0.067 Uiso 1 1 calc R . .
H26B H 0.6521 0.0332 0.4723 0.067 Uiso 1 1 calc R . .
H26C H 0.5349 0.0172 0.4323 0.067 Uiso 1 1 calc R . .
C23 C 0.8504(2) 0.02125(14) 0.40349(9) 0.0338(6) Uani 1 1 d . . .
H23A H 0.9105 -0.0041 0.3782 0.041 Uiso 1 1 calc R . .
H23B H 0.8071 -0.0214 0.4235 0.041 Uiso 1 1 calc R . .
C25 C 0.6535(3) 0.10939(15) 0.40946(10) 0.0420(7) Uani 1 1 d . . .
H25A H 0.7025 0.1515 0.4278 0.050 Uiso 1 1 calc R . .
H25B H 0.5856 0.1354 0.3879 0.050 Uiso 1 1 calc R . .
C22 C 0.9029(2) 0.09907(16) 0.29808(10) 0.0419(7) Uani 1 1 d . . .
H22A H 0.9378 0.1436 0.2779 0.050 Uiso 1 1 calc R . .
H22B H 0.8568 0.0628 0.2746 0.050 Uiso 1 1 calc R . .
H22C H 0.9749 0.0710 0.3152 0.050 Uiso 1 1 calc R . .
C28 C 0.5731(3) 0.03691(18) 0.30392(12) 0.0505(8) Uani 1 1 d . . .
H28A H 0.5329 -0.0070 0.2848 0.061 Uiso 1 1 calc R . .
H28B H 0.6141 0.0734 0.2791 0.061 Uiso 1 1 calc R . .
H28C H 0.5059 0.0650 0.3239 0.061 Uiso 1 1 calc R . .
C24 C 0.9303(3) 0.07103(18) 0.44091(12) 0.0528(8) Uani 1 1 d . . .
H24A H 0.9944 0.0374 0.4587 0.063 Uiso 1 1 calc R . .
H24B H 0.8724 0.0953 0.4668 0.063 Uiso 1 1 calc R . .
H24C H 0.9760 0.1126 0.4214 0.063 Uiso 1 1 calc R . .
C11 C 0.05082(19) 0.18331(14) 0.59919(8) 0.0251(5) Uani 1 1 d . . .
C16 C 0.16420(19) 0.18179(13) 0.62945(8) 0.0263(5) Uani 1 1 d . . .
H16 H 0.1574 0.1806 0.6664 0.032 Uiso 1 1 calc R . .
C12 C 0.0643(2) 0.18536(15) 0.54522(9) 0.0324(5) Uani 1 1 d . . .
H12 H -0.0114 0.1872 0.5238 0.039 Uiso 1 1 calc R . .
C1 C -0.08168(19) 0.18367(15) 0.62512(8) 0.0273(5) Uani 1 1 d . . .
C14 C 0.2985(2) 0.18319(15) 0.55246(10) 0.0361(6) Uani 1 1 d . . .
H14 H 0.3823 0.1829 0.5366 0.043 Uiso 1 1 calc R . .
C15 C 0.2871(2) 0.18198(14) 0.60618(9) 0.0306(5) Uani 1 1 d . . .
H15 H 0.3633 0.1813 0.6273 0.037 Uiso 1 1 calc R . .
C13 C 0.1875(2) 0.18482(16) 0.52219(9) 0.0384(6) Uani 1 1 d . . .
H13 H 0.1950 0.1856 0.4852 0.046 Uiso 1 1 calc R . .
B3 B -0.2221(2) 0.17636(19) 0.58903(11) 0.0367(7) Uani 1 1 d . . .
H3 H -0.2229 0.1710 0.5455 0.044 Uiso 1 1 calc R . .
B8 B -0.3381(3) 0.12687(19) 0.62859(14) 0.0442(8) Uani 1 1 d . . .
H8 H -0.4172 0.0887 0.6119 0.053 Uiso 1 1 calc R . .
B2 B -0.1781(3) 0.26637(17) 0.61978(11) 0.0349(7) Uani 1 1 d . . .
H2 H -0.1506 0.3205 0.5971 0.042 Uiso 1 1 calc R . .
B7 B -0.3417(3) 0.23117(18) 0.62286(12) 0.0371(7) Uani 1 1 d . . .
H7 H -0.4230 0.2623 0.6020 0.045 Uiso 1 1 calc R . .
B6 B -0.1004(3) 0.24030(19) 0.67938(12) 0.0379(7) Uani 1 1 d . . .
H6 H -0.0204 0.2773 0.6966 0.046 Uiso 1 1 calc R . .
B5 B -0.0983(3) 0.1345(2) 0.68305(13) 0.0474(8) Uani 1 1 d . . .
H5 H -0.0169 0.1011 0.7022 0.057 Uiso 1 1 calc R . .
B10 B -0.2157(3) 0.1907(3) 0.71932(12) 0.0573(10) Uani 1 1 d . . .
H10 H -0.2123 0.1953 0.7629 0.069 Uiso 1 1 calc R . .
B11 B -0.2658(3) 0.2720(2) 0.67951(13) 0.0466(8) Uani 1 1 d . . .
H11 H -0.2960 0.3302 0.6966 0.056 Uiso 1 1 calc R . .
B12 B -0.3667(3) 0.1862(2) 0.68436(12) 0.0499(8) Uani 1 1 d . . .
H12' H -0.4638 0.1882 0.7045 0.060 Uiso 1 1 calc R . .
B9 B -0.2617(3) 0.1016(2) 0.68775(15) 0.0616(11) Uani 1 1 d . . .
H9 H -0.2895 0.0476 0.7106 0.074 Uiso 1 1 calc R . .
B4 B -0.1724(3) 0.0967(2) 0.62713(14) 0.0483(8) Uani 1 1 d . . .
H4 H -0.1404 0.0396 0.6091 0.058 Uiso 1 1 calc R . .

loop_
_atom_site_aniso_label
_atom_site_aniso_U_11
_atom_site_aniso_U_22
_atom_site_aniso_U_33
_atom_site_aniso_U_23
_atom_site_aniso_U_13
_atom_site_aniso_U_12
N1 0.0306(10) 0.0229(9) 0.0312(10) -0.0006(9) 0.0021(9) 0.0010(7)
C27 0.0311(12) 0.0293(13) 0.0392(14) -0.0003(11) -0.0056(11) -0.0039(10)
C21 0.0371(13) 0.0259(13) 0.0390(14) 0.0025(11) 0.0047(11) -0.0010(10)
C26 0.0617(19) 0.0507(19) 0.0557(19) -0.0007(15) 0.0290(16) -0.0034(15)
C23 0.0363(13) 0.0310(14) 0.0342(14) 0.0008(11) -0.0055(11) 0.0009(10)
C25 0.0444(14) 0.0339(15) 0.0478(16) -0.0041(12) 0.0164(13) 0.0056(11)
C22 0.0431(14) 0.0419(16) 0.0408(15) 0.0024(12) 0.0109(12) -0.0018(12)
C28 0.0415(15) 0.0496(18) 0.0604(19) 0.0104(15) -0.0173(14) -0.0047(13)
C24 0.0580(18) 0.0512(19) 0.0494(18) -0.0042(15) -0.0164(14) -0.0082(14)
C11 0.0239(10) 0.0236(11) 0.0279(11) -0.0008(11) 0.0006(9) -0.0007(9)
C16 0.0248(10) 0.0225(11) 0.0316(12) -0.0011(11) -0.0016(9) -0.0007(10)
C12 0.0302(11) 0.0401(14) 0.0269(12) 0.0006(12) -0.0005(9) -0.0034(11)
C1 0.0218(10) 0.0349(13) 0.0252(11) 0.0001(11) -0.0015(9) -0.0006(10)
C14 0.0274(12) 0.0320(13) 0.0489(15) -0.0015(13) 0.0131(10) -0.0031(10)
C15 0.0225(10) 0.0238(11) 0.0456(14) -0.0008(12) -0.0025(10) 0.0007(9)
C13 0.0396(13) 0.0422(14) 0.0333(13) -0.0004(12) 0.0102(10) -0.0038(12)
B3 0.0258(12) 0.0452(18) 0.0391(15) -0.0046(15) -0.0031(11) -0.0028(12)
B8 0.0240(14) 0.0445(18) 0.064(2) 0.0046(16) 0.0003(14) -0.0054(13)
B2 0.0251(13) 0.0371(16) 0.0424(17) 0.0002(13) -0.0006(12) 0.0020(12)
B7 0.0234(13) 0.0451(18) 0.0428(17) 0.0039(14) -0.0005(12) 0.0004(12)
B6 0.0272(13) 0.0528(19) 0.0338(16) -0.0128(14) 0.0025(12) -0.0014(13)
B5 0.0364(16) 0.062(2) 0.0442(19) 0.0197(17) 0.0081(14) -0.0040(15)
B10 0.0318(15) 0.108(3) 0.0318(16) 0.0047(19) 0.0062(13) -0.0050(18)
B11 0.0271(14) 0.063(2) 0.0495(19) -0.0195(17) 0.0072(13) 0.0051(14)
B12 0.0256(14) 0.080(3) 0.0445(18) 0.0077(19) 0.0052(12) -0.0036(16)
B9 0.0302(16) 0.081(3) 0.074(3) 0.039(2) -0.0040(16) -0.0121(17)
B4 0.0337(15) 0.0425(18) 0.069(2) 0.0046(16) 0.0005(16) -0.0043(14)

loop_
_atom_type_symbol
_atom_type_description
_atom_type_scat_dispersion_real
_atom_type_scat_dispersion_imag
_atom_type_scat_source
C C 0.0033 0.0016 'International Tables Vol C Tables 4.2.6.8 and 6.1.1.4'
H H 0.0000 0.0000 'International Tables Vol C Tables 4.2.6.8 and 6.1.1.4'
B B 0.0013 0.0007 'International Tables Vol C Tables 4.2.6.8 and 6.1.1.4'
N N 0.0061 0.0033 'International Tables Vol C Tables 4.2.6.8 and 6.1.1.4'

loop_
_geom_angle_atom_site_label_1
_geom_angle_atom_site_label_2
_geom_angle_atom_site_label_3
_geom_angle
_geom_angle_site_symmetry_1
_geom_angle_site_symmetry_3
_geom_angle_publ_flag
C23 N1 C27 106.08(18) . . ?
C23 N1 C25 111.74(18) . . ?
C27 N1 C25 111.03(19) . . ?
C23 N1 C21 110.90(18) . . ?
C27 N1 C21 111.26(17) . . ?
C25 N1 C21 105.92(18) . . ?
C28 C27 N1 115.9(2) . . ?
C22 C21 N1 115.0(2) . . ?
N1 C23 C24 115.0(2) . . ?
C26 C25 N1 115.3(2) . . ?
C12 C11 C16 118.06(19) . . ?
C12 C11 C1 121.78(19) . . ?
C16 C11 C1 120.16(19) . . ?
C15 C16 C11 120.9(2) . . ?
C11 C12 C13 120.8(2) . . ?
C11 C1 B6 117.60(18) . . ?
C11 C1 B5 117.99(19) . . ?
B6 C1 B5 63.38(18) . . ?
C11 C1 B3 121.04(18) . . ?
B6 C1 B3 112.83(18) . . ?
B5 C1 B3 110.50(19) . . ?
C11 C1 B2 119.0(2) . . ?
B6 C1 B2 62.72(16) . . ?
B5 C1 B2 114.05(19) . . ?
B3 C1 B2 62.19(16) . . ?
C11 C1 B4 119.3(2) . . ?
B6 C1 B4 113.1(2) . . ?
B5 C1 B4 60.70(19) . . ?
B3 C1 B4 60.48(17) . . ?
B2 C1 B4 112.54(17) . . ?
C13 C14 C15 119.5(2) . . ?
C14 C15 C16 120.2(2) . . ?
C14 C13 C12 120.6(2) . . ?
C1 B3 B4 60.51(16) . . ?
C1 B3 B7 106.22(19) . . ?
B4 B3 B7 109.5(2) . . ?
C1 B3 B8 106.7(2) . . ?
B4 B3 B8 60.59(17) . . ?
B7 B3 B8 60.09(16) . . ?
C1 B3 B2 59.01(15) . . ?
B4 B3 B2 110.0(2) . . ?
B7 B3 B2 60.42(16) . . ?
B8 B3 B2 108.7(2) . . ?
B9 B8 B7 108.8(2) . . ?
B9 B8 B12 61.0(2) . . ?
B7 B8 B12 59.94(19) . . ?
B9 B8 B4 61.47(19) . . ?
B7 B8 B4 107.8(2) . . ?
B12 B8 B4 109.8(2) . . ?
B9 B8 B3 108.1(2) . . ?
B7 B8 B3 59.74(17) . . ?
B12 B8 B3 107.8(2) . . ?
B4 B8 B3 58.80(17) . . ?
C1 B2 B3 58.80(15) . . ?
C1 B2 B11 105.4(2) . . ?
B3 B2 B11 107.5(2) . . ?
C1 B2 B6 58.14(15) . . ?
B3 B2 B6 106.4(2) . . ?
B11 B2 B6 59.96(16) . . ?
C1 B2 B7 105.4(2) . . ?
B3 B2 B7 59.56(16) . . ?
B11 B2 B7 60.29(17) . . ?
B6 B2 B7 107.5(2) . . ?
B3 B7 B12 108.2(2) . . ?
B3 B7 B8 60.18(17) . . ?
B12 B7 B8 60.0(2) . . ?
B3 B7 B2 60.02(16) . . ?
B12 B7 B2 108.6(2) . . ?
B8 B7 B2 108.5(2) . . ?
B3 B7 B11 107.48(19) . . ?
B12 B7 B11 60.31(19) . . ?
B8 B7 B11 108.0(2) . . ?
B2 B7 B11 59.80(16) . . ?
C1 B6 B10 106.3(2) . . ?
C1 B6 B11 106.2(2) . . ?
B10 B6 B11 60.44(19) . . ?
C1 B6 B2 59.14(15) . . ?
B10 B6 B2 108.4(2) . . ?
B11 B6 B2 59.99(16) . . ?
C1 B6 B5 58.60(17) . . ?
B10 B6 B5 60.4(2) . . ?
B11 B6 B5 108.2(2) . . ?
B2 B6 B5 107.3(2) . . ?
C1 B5 B4 60.51(17) . . ?
C1 B5 B9 107.8(2) . . ?
B4 B5 B9 61.8(2) . . ?
C1 B5 B6 58.02(17) . . ?
B4 B5 B6 108.5(2) . . ?
B9 B5 B6 107.9(2) . . ?
C1 B5 B10 105.0(2) . . ?
B4 B5 B10 109.2(2) . . ?
B9 B5 B10 59.8(2) . . ?
B6 B5 B10 59.3(2) . . ?
B6 B10 B9 108.4(2) . . ?
B6 B10 B11 59.88(18) . . ?
B9 B10 B11 108.5(2) . . ?
B6 B10 B12 107.9(2) . . ?
B9 B10 B12 60.4(2) . . ?
B11 B10 B12 59.92(19) . . ?
B6 B10 B5 60.31(17) . . ?
B9 B10 B5 59.4(2) . . ?
B11 B10 B5 107.7(2) . . ?
B12 B10 B5 107.3(2) . . ?
B6 B11 B2 60.05(16) . . ?
B6 B11 B12 107.9(2) . . ?
B2 B11 B12 108.0(2) . . ?
B6 B11 B7 107.3(2) . . ?
B2 B11 B7 59.91(16) . . ?
B12 B11 B7 59.38(17) . . ?
B6 B11 B10 59.68(18) . . ?
B2 B11 B10 107.8(2) . . ?
B12 B11 B10 60.10(19) . . ?
B7 B11 B10 107.0(2) . . ?
B7 B12 B8 60.01(17) . . ?
B7 B12 B11 60.32(18) . . ?
B8 B12 B11 108.0(2) . . ?
B7 B12 B10 107.6(2) . . ?
B8 B12 B10 106.6(2) . . ?
B11 B12 B10 60.0(2) . . ?
B7 B12 B9 107.4(2) . . ?
B8 B12 B9 59.2(2) . . ?
B11 B12 B9 107.7(2) . . ?
B10 B12 B9 59.4(2) . . ?
B8 B9 B5 106.6(2) . . ?
B8 B9 B10 107.7(3) . . ?
B5 B9 B10 60.78(19) . . ?
B8 B9 B12 59.83(19) . . ?
B5 B9 B12 108.2(3) . . ?
B10 B9 B12 60.2(2) . . ?
B8 B9 B4 59.61(18) . . ?
B5 B9 B4 58.41(18) . . ?
B10 B9 B4 107.3(2) . . ?
B12 B9 B4 107.4(2) . . ?
B3 B4 C1 59.01(16) . . ?
B3 B4 B5 107.7(2) . . ?
C1 B4 B5 58.79(16) . . ?
B3 B4 B8 60.60(17) . . ?
C1 B4 B8 105.6(2) . . ?
B5 B4 B8 107.1(3) . . ?
B3 B4 B9 107.4(2) . . ?
C1 B4 B9 104.9(2) . . ?
B5 B4 B9 59.74(19) . . ?
B8 B4 B9 58.91(18) . . ?

loop_
_geom_bond_atom_site_label_1
_geom_bond_atom_site_label_2
_geom_bond_distance
_geom_bond_site_symmetry_2
_geom_bond_publ_flag
N1 C23 1.514(3) . ?
N1 C27 1.515(3) . ?
N1 C25 1.519(3) . ?
N1 C21 1.527(3) . ?
C27 C28 1.510(3) . ?
C21 C22 1.513(3) . ?
C26 C25 1.516(4) . ?
C23 C24 1.516(3) . ?
C11 C12 1.390(3) . ?
C11 C16 1.396(3) . ?
C11 C1 1.510(3) . ?
C16 C15 1.392(3) . ?
C12 C13 1.392(3) . ?
C1 B6 1.699(4) . ?
C1 B5 1.709(4) . ?
C1 B3 1.713(3) . ?
C1 B2 1.717(4) . ?
C1 B4 1.739(4) . ?
C14 C13 1.376(3) . ?
C14 C15 1.381(3) . ?
B3 B4 1.739(4) . ?
B3 B7 1.763(4) . ?
B3 B8 1.771(4) . ?
B3 B2 1.771(4) . ?
B8 B9 1.758(5) . ?
B8 B7 1.769(4) . ?
B8 B12 1.770(5) . ?
B8 B4 1.771(4) . ?
B2 B11 1.776(4) . ?
B2 B6 1.777(4) . ?
B2 B7 1.778(4) . ?
B7 B12 1.768(4) . ?
B7 B11 1.785(4) . ?
B6 B10 1.772(4) . ?
B6 B11 1.776(4) . ?
B6 B5 1.790(5) . ?
B5 B4 1.743(5) . ?
B5 B9 1.767(4) . ?
B5 B10 1.791(5) . ?
B10 B9 1.774(6) . ?
B10 B11 1.786(5) . ?
B10 B12 1.788(4) . ?
B11 B12 1.785(5) . ?
B12 B9 1.791(5) . ?
B9 B4 1.804(5) . ?
